data_7227648
loop_
_publ_author_name
'Schmidt, Bernd M.'
'Meyer, Annika K.'
'Lentz, Dieter'

_publ_section_title
;
 Solid state structures of fluorine-rich fluoranthenes
;
_journal_issue 9
_journal_name_full CrystEngComm
_journal_page_first 1328
_journal_paper_doi 10.1039/C6CE02558G
_journal_volume 19
_journal_year 2017
_chemical_formula_sum 'C32 H16 F10'
_chemical_formula_weight 590.45
_space_group_crystal_system orthorhombic
_space_group_IT_number 56
_space_group_name_Hall '-P 2ab 2ac'
_space_group_name_H-M_alt 'P c c n'
_symmetry_space_group_name_Hall '-P 2ab 2ac'
_symmetry_space_group_name_H-M 'P c c n'
_atom_sites_solution_hydrogens geom
_audit_creation_method SHELXL-2014/7
_audit_update_record
;
2016-12-13 deposited with the CCDC.
2017-02-08 downloaded from the CCDC.
;
_cell_angle_alpha 90
_cell_angle_beta 90
_cell_angle_gamma 90
_cell_formula_units_Z 8
_cell_length_a 30.365(11)
_cell_length_b 12.085(4)
_cell_length_c 13.365(4)
_cell_measurement_reflns_used 961
_cell_measurement_temperature 133(2)
_cell_measurement_theta_max 24.3
_cell_measurement_theta_min 2.7
_cell_volume 4904(3)
_computing_cell_refinement 'SAINT (Bruker-AXS)'
_computing_data_collection 'SMART (Bruker-AXS)'
_computing_data_reduction 'SAINT (Bruker-AXS)'
_computing_structure_refinement 'SHELXL-2014/7 (Sheldrick, 2014)'
_computing_structure_solution 'SHELXS-97 (Sheldrick, 1990)'
_diffrn_ambient_temperature 133(2)
_diffrn_measured_fraction_theta_full 0.991
_diffrn_measured_fraction_theta_max 0.991
_diffrn_measurement_device_type 'Bruker-AXS SMART CCD'
_diffrn_measurement_method 'omega scan'
_diffrn_radiation_monochromator graphite
_diffrn_radiation_source 'sealed tube'
_diffrn_radiation_type MoK\a
_diffrn_radiation_wavelength 0.71073
_diffrn_reflns_av_R_equivalents 0.0556
_diffrn_reflns_av_unetI/netI 0.0306
_diffrn_reflns_Laue_measured_fraction_full 0.991
_diffrn_reflns_Laue_measured_fraction_max 0.991
_diffrn_reflns_limit_h_max 36
_diffrn_reflns_limit_h_min -23
_diffrn_reflns_limit_k_max 14
_diffrn_reflns_limit_k_min -14
_diffrn_reflns_limit_l_max 15
_diffrn_reflns_limit_l_min -14
_diffrn_reflns_number 36886
_diffrn_reflns_point_group_measured_fraction_full 0.991
_diffrn_reflns_point_group_measured_fraction_max 0.991
_diffrn_reflns_theta_full 25.076
_diffrn_reflns_theta_max 25.076
_diffrn_reflns_theta_min 1.814
_exptl_absorpt_coefficient_mu 0.146
_exptl_absorpt_correction_T_max 0.862
_exptl_absorpt_correction_T_min 0.648
_exptl_absorpt_correction_type multi-scan
_exptl_absorpt_process_details 'SADABS (Bruker-AXS)'
_exptl_crystal_colour colourless
_exptl_crystal_density_diffrn 1.599
_exptl_crystal_description platelett
_exptl_crystal_F_000 2384
_exptl_crystal_size_max 0.46
_exptl_crystal_size_mid 0.45
_exptl_crystal_size_min 0.12
_refine_diff_density_max 0.373
_refine_diff_density_min -0.359
_refine_diff_density_rms 0.060
_refine_ls_extinction_method none
_refine_ls_goodness_of_fit_ref 1.093
_refine_ls_hydrogen_treatment constr
_refine_ls_matrix_type full
_refine_ls_number_parameters 423
_refine_ls_number_reflns 4318
_refine_ls_number_restraints 1
_refine_ls_restrained_S_all 1.092
_refine_ls_R_factor_all 0.0914
_refine_ls_R_factor_gt 0.0663
_refine_ls_shift/su_max 0.000
_refine_ls_shift/su_mean 0.000
_refine_ls_structure_factor_coef Fsqd
_refine_ls_weighting_details 'w=1/[\s^2^(Fo^2^)+(0.0216P)^2^+12.6943P] where P=(Fo^2^+2Fc^2^)/3'
_refine_ls_weighting_scheme calc
_refine_ls_wR_factor_gt 0.1364
_refine_ls_wR_factor_ref 0.1477
_reflns_Friedel_coverage 0.000
_reflns_number_gt 3122
_reflns_number_total 4318
_reflns_threshold_expression 'I > 2\s(I)'
_cod_data_source_file c6ce02558g2.cif
_cod_data_source_block shelx
_cod_depositor_comments 'Adding full bibliography for 7227646--7227652.cif.'
_cod_original_cell_volume 4905(3)
_cod_database_code 7227648
_shelx_shelxl_version_number 2014/7
_shelx_space_group_comment
;
The symmetry employed for this shelxl refinement is uniquely defined
by the following loop, which should always be used as a source of
symmetry information in preference to the above space-group names.
They are only intended as comments.
;

loop_
_space_group_symop_operation_xyz
'x, y, z'
'-x+1/2, -y+1/2, z'
'-x, y+1/2, -z+1/2'
'x+1/2, -y, -z+1/2'
'-x, -y, -z'
'x-1/2, y-1/2, -z'
'x, -y-1/2, z-1/2'
'-x-1/2, y, z-1/2'

loop_
_atom_site_label
_atom_site_type_symbol
_atom_site_fract_x
_atom_site_fract_y
_atom_site_fract_z
_atom_site_U_iso_or_equiv
_atom_site_adp_type
_atom_site_occupancy
_atom_site_site_symmetry_order
_atom_site_calc_flag
_atom_site_refinement_flags_posn
_atom_site_refinement_flags_adp
_atom_site_refinement_flags_occupancy
_atom_site_disorder_assembly
_atom_site_disorder_group
C1 C 0.51091(11) 0.1242(3) 0.4222(3) 0.0373(9) Uani 1 1 d . . . . .
C2 C 0.50867(11) 0.0630(3) 0.3314(3) 0.0379(9) Uani 1 1 d . . . . .
C3 C 0.54777(12) 0.0355(3) 0.2833(4) 0.0465(11) Uani 1 1 d . . . . .
C4 C 0.58784(13) 0.0569(4) 0.3383(4) 0.0625(14) Uani 1 1 d . . . . .
H4 H 0.6149 0.0352 0.3087 0.075 Uiso 1 1 calc R U . . .
C5 C 0.58925(13) 0.1061(4) 0.4294(4) 0.0615(14) Uani 1 1 d . . . . .
H5 H 0.6165 0.1136 0.4635 0.074 Uiso 1 1 calc R U . . .
C6 C 0.55038(12) 0.1459(3) 0.4731(4) 0.0481(11) Uani 1 1 d . . . . .
C7 C 0.54675(14) 0.2062(3) 0.5638(4) 0.0535(12) Uani 1 1 d . . . . .
H7 H 0.5725 0.2256 0.6002 0.064 Uiso 1 1 calc R U . . .
C8 C 0.50639(14) 0.2360(3) 0.5986(3) 0.0504(11) Uani 1 1 d . . . . .
H8 H 0.5050 0.2761 0.6597 0.060 Uiso 1 1 calc R U . . .
C9 C 0.46598(13) 0.2111(3) 0.5492(3) 0.0421(10) Uani 1 1 d . . . . .
C10 C 0.46895(11) 0.1610(3) 0.4552(3) 0.0346(9) Uani 1 1 d . . . . .
C11 C 0.43734(11) 0.1199(3) 0.3788(3) 0.0322(8) Uani 1 1 d . . . . .
C12 C 0.46058(11) 0.0516(3) 0.3089(3) 0.0314(8) Uani 1 1 d . . . . .
C13 C 0.43767(11) -0.0168(3) 0.2425(3) 0.0298(8) Uani 1 1 d . . . . .
C14 C 0.39149(11) -0.0060(3) 0.2396(3) 0.0302(8) Uani 1 1 d . . . . .
C15 C 0.36962(11) 0.0731(3) 0.2968(3) 0.0335(8) Uani 1 1 d . . . . .
C16 C 0.39204(11) 0.1400(3) 0.3662(3) 0.0352(8) Uani 1 1 d . . . . .
C17 C 0.55298(14) -0.0065(4) 0.1786(4) 0.0623(13) Uani 1 1 d . . . . .
H17A H 0.5546 -0.0875 0.1794 0.093 Uiso 1 1 calc R U . . .
H17B H 0.5801 0.0235 0.1496 0.093 Uiso 1 1 calc R U . . .
H17C H 0.5277 0.0170 0.1383 0.093 Uiso 1 1 calc R U . . .
C18 C 0.42460(13) 0.2344(3) 0.6066(3) 0.0542(12) Uani 1 1 d . . . . .
H18A H 0.4140 0.3087 0.5901 0.081 Uiso 1 1 calc R U . . .
H18B H 0.4307 0.2299 0.6785 0.081 Uiso 1 1 calc R U . . .
H18C H 0.4021 0.1797 0.5888 0.081 Uiso 1 1 calc R U . . .
C19 C 0.45902(12) -0.1088(3) 0.1830(3) 0.0399(9) Uani 1 1 d . . . . .
H19A H 0.4634 -0.0844 0.1138 0.060 Uiso 1 1 calc R U . . .
H19B H 0.4400 -0.1742 0.1838 0.060 Uiso 1 1 calc R U . . .
H19C H 0.4876 -0.1273 0.2128 0.060 Uiso 1 1 calc R U . . .
C20 C 0.36777(12) 0.2347(3) 0.4154(3) 0.0526(12) Uani 1 1 d . . . . .
H20A H 0.3519 0.2074 0.4743 0.079 Uiso 1 1 calc R U . . .
H20B H 0.3467 0.2666 0.3678 0.079 Uiso 1 1 calc R U . . .
H20C H 0.3889 0.2916 0.4359 0.079 Uiso 1 1 calc R U . . .
C21 C 0.36507(11) -0.0816(3) 0.1742(3) 0.0311(8) Uani 1 1 d . . . . .
C22 C 0.33834(12) -0.1634(3) 0.2152(3) 0.0414(9) Uani 1 1 d . . . . .
C23 C 0.31383(12) -0.2350(3) 0.1569(4) 0.0504(12) Uani 1 1 d . . . . .
C24 C 0.31531(13) -0.2252(4) 0.0554(4) 0.0617(14) Uani 1 1 d . . . . .
C25 C 0.34155(15) -0.1448(4) 0.0116(3) 0.0613(13) Uani 1 1 d . . . . .
C26 C 0.36594(12) -0.0759(3) 0.0722(3) 0.0433(10) Uani 1 1 d . . . . .
C27A C 0.3214(2) 0.0943(6) 0.2764(6) 0.0207(18) Uiso 0.483(6) 1 d . U P A 1
C28A C 0.2930(2) 0.0744(7) 0.3543(6) 0.0295(18) Uiso 0.483(6) 1 d . . P A 1
C29A C 0.2474(3) 0.0808(7) 0.3469(6) 0.0376(19) Uiso 0.483(6) 1 d . . P A 1
C30A C 0.2302(3) 0.1072(7) 0.2557(6) 0.038(2) Uiso 0.483(6) 1 d . . P A 1
C31A C 0.2569(2) 0.1314(6) 0.1733(6) 0.0302(18) Uiso 0.483(6) 1 d . . P A 1
C32A C 0.3017(3) 0.1241(8) 0.1860(8) 0.0201(19) Uiso 0.483(6) 1 d . . P A 1
C27B C 0.3194(2) 0.0671(7) 0.3030(6) 0.028(2) Uiso 0.517(6) 1 d . U P A 2
C28B C 0.2955(2) 0.0310(7) 0.3843(7) 0.0282(17) Uiso 0.517(6) 1 d . . P A 2
C29B C 0.2501(2) 0.0220(6) 0.3828(5) 0.0346(17) Uiso 0.517(6) 1 d . . P A 2
C30B C 0.2275(2) 0.0519(6) 0.2970(6) 0.0346(18) Uiso 0.517(6) 1 d . . P A 2
C31B C 0.2497(3) 0.0906(6) 0.2144(6) 0.0369(18) Uiso 0.517(6) 1 d . . P A 2
C32B C 0.2956(3) 0.0970(7) 0.2198(7) 0.032(2) Uiso 0.517(6) 1 d . . P A 2
F1 F 0.33623(9) -0.1739(2) 0.3147(2) 0.0734(8) Uani 1 1 d . . . . .
F2 F 0.28951(8) -0.3153(2) 0.1997(2) 0.0781(9) Uani 1 1 d . . . . .
F3 F 0.29181(9) -0.2942(3) -0.0015(3) 0.1030(13) Uani 1 1 d . . . . .
F4 F 0.34359(11) -0.1343(3) -0.0877(2) 0.1108(14) Uani 1 1 d . . . . .
F5 F 0.39128(8) 0.0010(2) 0.02666(17) 0.0597(7) Uani 1 1 d . . . . .
F6A F 0.3086(3) 0.0421(7) 0.4440(6) 0.0433(17) Uani 0.483(6) 1 d . . P A 1
F7A F 0.22113(17) 0.0631(7) 0.4239(5) 0.0651(19) Uani 0.483(6) 1 d . . P A 1
F8A F 0.18569(15) 0.1168(6) 0.2425(5) 0.064(2) Uani 0.483(6) 1 d . . P A 1
F9A F 0.23949(18) 0.1617(5) 0.0852(5) 0.0498(16) Uani 0.483(6) 1 d . . P A 1
F10A F 0.3279(3) 0.1476(10) 0.1063(8) 0.0335(18) Uani 0.483(6) 1 d . . P A 1
F6B F 0.3164(2) 0.0004(6) 0.4687(6) 0.0415(16) Uani 0.517(6) 1 d . . P A 2
F7B F 0.22808(14) -0.0159(5) 0.4643(4) 0.0538(16) Uani 0.517(6) 1 d . . P A 2
F8B F 0.18327(14) 0.0401(5) 0.2950(5) 0.0581(17) Uani 0.517(6) 1 d . . P A 2
F9B F 0.2275(2) 0.1177(5) 0.1324(5) 0.0558(16) Uani 0.517(6) 1 d . . P A 2
F10B F 0.3161(3) 0.1360(9) 0.1372(7) 0.0383(19) Uani 0.517(6) 1 d . . P A 2

loop_
_atom_site_aniso_label
_atom_site_aniso_U_11
_atom_site_aniso_U_22
_atom_site_aniso_U_33
_atom_site_aniso_U_23
_atom_site_aniso_U_13
_atom_site_aniso_U_12
C1 0.0339(19) 0.0195(17) 0.059(3) 0.0149(17) -0.0111(18) -0.0045(14)
C2 0.0279(18) 0.0226(17) 0.063(3) 0.0154(18) -0.0004(18) 0.0012(14)
C3 0.032(2) 0.0307(19) 0.077(3) 0.012(2) 0.007(2) 0.0010(16)
C4 0.026(2) 0.047(3) 0.114(5) 0.022(3) 0.001(2) 0.0011(18)
C5 0.032(2) 0.047(3) 0.106(4) 0.021(3) -0.020(3) -0.0067(19)
C6 0.035(2) 0.0303(19) 0.079(3) 0.021(2) -0.019(2) -0.0070(16)
C7 0.053(3) 0.033(2) 0.074(3) 0.014(2) -0.034(2) -0.0131(19)
C8 0.060(3) 0.028(2) 0.063(3) 0.0026(19) -0.030(2) -0.0044(19)
C9 0.051(2) 0.0205(17) 0.055(3) 0.0016(17) -0.025(2) -0.0020(16)
C10 0.0352(19) 0.0205(16) 0.048(2) 0.0036(16) -0.0140(17) -0.0003(14)
C11 0.0302(18) 0.0205(16) 0.046(2) 0.0023(15) -0.0082(17) -0.0018(14)
C12 0.0277(17) 0.0220(16) 0.044(2) 0.0050(15) -0.0038(16) 0.0016(14)
C13 0.0322(18) 0.0237(16) 0.034(2) 0.0015(15) 0.0035(15) 0.0039(14)
C14 0.0298(18) 0.0237(16) 0.037(2) -0.0024(15) -0.0003(15) 0.0002(14)
C15 0.0258(17) 0.0320(18) 0.043(2) -0.0111(17) -0.0044(16) 0.0036(14)
C16 0.0318(18) 0.0327(18) 0.041(2) -0.0074(16) -0.0058(16) 0.0048(15)
C17 0.041(2) 0.052(3) 0.094(4) 0.010(3) 0.024(2) 0.002(2)
C18 0.066(3) 0.039(2) 0.058(3) -0.019(2) -0.022(2) 0.010(2)
C19 0.040(2) 0.0327(19) 0.047(2) -0.0026(17) 0.0069(18) 0.0081(16)
C20 0.040(2) 0.046(2) 0.071(3) -0.030(2) -0.020(2) 0.0125(18)
C21 0.0279(17) 0.0244(17) 0.041(2) -0.0091(15) 0.0037(16) 0.0033(14)
C22 0.036(2) 0.033(2) 0.055(3) -0.0066(18) 0.0120(19) -0.0001(16)
C23 0.033(2) 0.029(2) 0.089(4) -0.015(2) 0.019(2) -0.0066(16)
C24 0.037(2) 0.057(3) 0.091(4) -0.045(3) 0.007(2) -0.017(2)
C25 0.056(3) 0.078(3) 0.050(3) -0.030(2) 0.004(2) -0.019(2)
C26 0.042(2) 0.038(2) 0.050(3) -0.0103(19) 0.0011(19) -0.0092(17)
F1 0.0750(18) 0.0821(19) 0.0632(18) 0.0091(15) 0.0165(14) -0.0359(15)
F2 0.0527(15) 0.0452(14) 0.136(3) -0.0082(16) 0.0236(16) -0.0233(12)
F3 0.0684(18) 0.115(3) 0.126(3) -0.082(2) 0.0202(18) -0.0516(18)
F4 0.108(3) 0.169(4) 0.0549(19) -0.041(2) -0.0039(17) -0.071(2)
F5 0.0719(16) 0.0659(16) 0.0414(14) 0.0016(12) -0.0051(12) -0.0315(13)
F6A 0.050(4) 0.058(5) 0.021(4) 0.004(3) 0.008(3) 0.003(3)
F7A 0.041(3) 0.090(5) 0.065(4) -0.010(4) 0.029(3) -0.006(3)
F8A 0.020(2) 0.090(5) 0.081(4) -0.030(4) -0.001(3) 0.004(3)
F9A 0.039(3) 0.059(4) 0.051(4) -0.015(3) -0.017(3) 0.014(3)
F10A 0.028(5) 0.042(4) 0.030(5) -0.001(4) 0.000(3) -0.001(3)
F6B 0.036(3) 0.054(4) 0.034(4) 0.002(3) -0.006(2) -0.003(3)
F7B 0.036(2) 0.070(4) 0.055(3) -0.016(3) 0.016(2) -0.008(2)
F8B 0.024(2) 0.070(4) 0.081(4) -0.026(3) -0.006(2) 0.006(2)
F9B 0.049(3) 0.061(4) 0.057(4) -0.008(3) -0.034(3) 0.008(3)
F10B 0.037(6) 0.043(4) 0.035(6) 0.002(4) -0.003(3) 0.003(4)

loop_
_atom_type_symbol
_atom_type_description
_atom_type_scat_dispersion_real
_atom_type_scat_dispersion_imag
_atom_type_scat_source
C C 0.0033 0.0016 'International Tables Vol C Tables 4.2.6.8 and 6.1.1.4'
H H 0.0000 0.0000 'International Tables Vol C Tables 4.2.6.8 and 6.1.1.4'
F F 0.0171 0.0103 'International Tables Vol C Tables 4.2.6.8 and 6.1.1.4'

loop_
_geom_angle_atom_site_label_1
_geom_angle_atom_site_label_2
_geom_angle_atom_site_label_3
_geom_angle
C6 C1 C10 123.9(4)
C6 C1 C2 123.5(4)
C10 C1 C2 112.7(3)
C3 C2 C1 118.5(3)
C3 C2 C12 135.9(4)
C1 C2 C12 105.4(3)
C2 C3 C4 116.2(4)
C2 C3 C17 127.1(4)
C4 C3 C17 116.5(4)
C5 C4 C3 124.2(4)
C5 C4 H4 117.9
C3 C4 H4 117.9
C4 C5 C6 119.9(4)
C4 C5 H5 120.1
C6 C5 H5 120.1
C5 C6 C1 116.9(4)
C5 C6 C7 126.7(4)
C1 C6 C7 116.3(4)
C8 C7 C6 119.9(4)
C8 C7 H7 120.0
C6 C7 H7 120.0
C7 C8 C9 124.1(4)
C7 C8 H8 117.9
C9 C8 H8 117.9
C10 C9 C8 116.9(4)
C10 C9 C18 126.6(3)
C8 C9 C18 116.4(4)
C9 C10 C1 118.2(3)
C9 C10 C11 136.1(3)
C1 C10 C11 105.1(3)
C16 C11 C12 120.2(3)
C16 C11 C10 131.0(3)
C12 C11 C10 108.8(3)
C13 C12 C11 120.6(3)
C13 C12 C2 131.8(3)
C11 C12 C2 107.3(3)
C12 C13 C14 117.3(3)
C12 C13 C19 123.7(3)
C14 C13 C19 118.7(3)
C15 C14 C13 121.5(3)
C15 C14 C21 118.9(3)
C13 C14 C21 119.5(3)
C14 C15 C16 121.7(3)
C14 C15 C27A 118.7(4)
C16 C15 C27A 119.4(4)
C14 C15 C27B 118.2(4)
C16 C15 C27B 118.3(4)
C15 C16 C11 116.9(3)
C15 C16 C20 119.1(3)
C11 C16 C20 123.7(3)
C3 C17 H17A 109.5
C3 C17 H17B 109.5
H17A C17 H17B 109.5
C3 C17 H17C 109.5
H17A C17 H17C 109.5
H17B C17 H17C 109.5
C9 C18 H18A 109.5
C9 C18 H18B 109.5
H18A C18 H18B 109.5
C9 C18 H18C 109.5
H18A C18 H18C 109.5
H18B C18 H18C 109.5
C13 C19 H19A 109.5
C13 C19 H19B 109.5
H19A C19 H19B 109.5
C13 C19 H19C 109.5
H19A C19 H19C 109.5
H19B C19 H19C 109.5
C16 C20 H20A 109.5
C16 C20 H20B 109.5
H20A C20 H20B 109.5
C16 C20 H20C 109.5
H20A C20 H20C 109.5
H20B C20 H20C 109.5
C26 C21 C22 116.1(3)
C26 C21 C14 122.8(3)
C22 C21 C14 121.1(3)
F1 C22 C23 118.4(4)
F1 C22 C21 119.1(3)
C23 C22 C21 122.5(4)
F2 C23 C24 120.2(4)
F2 C23 C22 120.5(4)
C24 C23 C22 119.3(4)
F3 C24 C23 119.7(4)
F3 C24 C25 120.3(5)
C23 C24 C25 120.0(4)
F4 C25 C26 120.1(4)
F4 C25 C24 120.9(4)
C26 C25 C24 119.0(4)
F5 C26 C21 119.7(3)
F5 C26 C25 117.2(4)
C21 C26 C25 123.1(4)
C28A C27A C32A 115.6(8)
C28A C27A C15 116.2(7)
C32A C27A C15 128.0(7)
F6A C28A C27A 120.4(7)
F6A C28A C29A 115.4(8)
C27A C28A C29A 124.2(8)
F7A C29A C30A 120.3(8)
F7A C29A C28A 122.5(8)
C30A C29A C28A 117.2(8)
C29A C30A F8A 120.9(8)
C29A C30A C31A 122.0(8)
F8A C30A C31A 117.0(7)
F9A C31A C32A 121.0(8)
F9A C31A C30A 121.3(7)
C32A C31A C30A 117.7(8)
F10A C32A C31A 118.1(11)
F10A C32A C27A 118.7(10)
C31A C32A C27A 123.2(10)
C32B C27B C28B 116.4(8)
C32B C27B C15 117.8(7)
C28B C27B C15 125.8(7)
F6B C28B C27B 119.9(7)
F6B C28B C29B 117.5(8)
C27B C28B C29B 122.6(8)
F7B C29B C28B 120.4(7)
F7B C29B C30B 120.5(6)
C28B C29B C30B 119.1(7)
F8B C30B C31B 120.5(7)
F8B C30B C29B 118.9(7)
C31B C30B C29B 120.6(7)
F9B C31B C30B 119.8(8)
F9B C31B C32B 122.4(8)
C30B C31B C32B 117.8(8)
F10B C32B C27B 120.8(9)
F10B C32B C31B 115.7(9)
C27B C32B C31B 123.4(8)

loop_
_geom_bond_atom_site_label_1
_geom_bond_atom_site_label_2
_geom_bond_distance
C1 C6 1.403(5)
C1 C10 1.420(5)
C1 C2 1.423(5)
C2 C3 1.390(5)
C2 C12 1.497(5)
C3 C4 1.444(6)
C3 C17 1.498(6)
C4 C5 1.355(7)
C4 H4 0.9500
C5 C6 1.402(6)
C5 H5 0.9500
C6 C7 1.419(6)
C7 C8 1.359(6)
C7 H7 0.9500
C8 C9 1.426(5)
C8 H8 0.9500
C9 C10 1.397(5)
C9 C18 1.499(6)
C10 C11 1.487(5)
C11 C16 1.407(5)
C11 C12 1.432(5)
C12 C13 1.399(5)
C13 C14 1.409(5)
C13 C19 1.513(5)
C14 C15 1.393(5)
C14 C21 1.497(5)
C15 C16 1.407(5)
C15 C27A 1.512(8)
C15 C27B 1.529(8)
C16 C20 1.512(5)
C17 H17A 0.9800
C17 H17B 0.9800
C17 H17C 0.9800
C18 H18A 0.9800
C18 H18B 0.9800
C18 H18C 0.9800
C19 H19A 0.9800
C19 H19B 0.9800
C19 H19C 0.9800
C20 H20A 0.9800
C20 H20B 0.9800
C20 H20C 0.9800
C21 C26 1.366(5)
C21 C22 1.391(5)
C22 F1 1.338(5)
C22 C23 1.381(5)
C23 F2 1.347(4)
C23 C24 1.363(7)
C24 F3 1.336(4)
C24 C25 1.387(6)
C25 F4 1.333(5)
C25 C26 1.378(5)
C26 F5 1.351(4)
C27A C28A 1.372(11)
C27A C32A 1.396(13)
C28A F6A 1.347(10)
C28A C29A 1.392(11)
C29A F7A 1.319(9)
C29A C30A 1.364(11)
C30A F8A 1.367(9)
C30A C31A 1.399(12)
C31A F9A 1.342(10)
C31A C32A 1.373(12)
C32A F10A 1.360(12)
C27B C32B 1.374(11)
C27B C28B 1.378(12)
C28B F6B 1.346(11)
C28B C29B 1.382(10)
C29B F7B 1.357(9)
C29B C30B 1.385(10)
C30B F8B 1.350(8)
C30B C31B 1.377(11)
C31B F9B 1.328(9)
C31B C32B 1.398(11)
C32B F10B 1.351(10)

loop_
_geom_torsion_atom_site_label_1
_geom_torsion_atom_site_label_2
_geom_torsion_atom_site_label_3
_geom_torsion_atom_site_label_4
_geom_torsion
C6 C1 C2 C3 -8.8(5)
C10 C1 C2 C3 171.0(3)
C6 C1 C2 C12 175.2(3)
C10 C1 C2 C12 -5.0(4)
C1 C2 C3 C4 9.3(5)
C12 C2 C3 C4 -176.2(4)
C1 C2 C3 C17 -166.1(4)
C12 C2 C3 C17 8.3(7)
C2 C3 C4 C5 -3.4(6)
C17 C3 C4 C5 172.6(4)
C3 C4 C5 C6 -4.1(7)
C4 C5 C6 C1 5.0(6)
C4 C5 C6 C7 -175.0(4)
C10 C1 C6 C5 -178.5(3)
C2 C1 C6 C5 1.3(5)
C10 C1 C6 C7 1.5(5)
C2 C1 C6 C7 -178.7(3)
C5 C6 C7 C8 -177.7(4)
C1 C6 C7 C8 2.3(5)
C6 C7 C8 C9 -0.2(6)
C7 C8 C9 C10 -5.6(6)
C7 C8 C9 C18 170.4(4)
C8 C9 C10 C1 8.9(5)
C18 C9 C10 C1 -166.6(3)
C8 C9 C10 C11 179.1(4)
C18 C9 C10 C11 3.6(6)
C6 C1 C10 C9 -7.4(5)
C2 C1 C10 C9 172.8(3)
C6 C1 C10 C11 179.6(3)
C2 C1 C10 C11 -0.2(4)
C9 C10 C11 C16 16.2(7)
C1 C10 C11 C16 -172.7(4)
C9 C10 C11 C12 -165.5(4)
C1 C10 C11 C12 5.6(4)
C16 C11 C12 C13 -15.5(5)
C10 C11 C12 C13 166.0(3)
C16 C11 C12 C2 169.9(3)
C10 C11 C12 C2 -8.6(4)
C3 C2 C12 C13 19.6(7)
C1 C2 C12 C13 -165.5(4)
C3 C2 C12 C11 -166.7(4)
C1 C2 C12 C11 8.3(4)
C11 C12 C13 C14 7.2(5)
C2 C12 C13 C14 -179.8(3)
C11 C12 C13 C19 -166.0(3)
C2 C12 C13 C19 7.0(6)
C12 C13 C14 C15 3.0(5)
C19 C13 C14 C15 176.6(3)
C12 C13 C14 C21 -176.5(3)
C19 C13 C14 C21 -3.0(5)
C13 C14 C15 C16 -5.3(6)
C21 C14 C15 C16 174.3(3)
C13 C14 C15 C27A 169.0(5)
C21 C14 C15 C27A -11.4(6)
C13 C14 C15 C27B -169.9(5)
C21 C14 C15 C27B 9.7(6)
C14 C15 C16 C11 -2.8(5)
C27A C15 C16 C11 -177.1(5)
C27B C15 C16 C11 161.8(5)
C14 C15 C16 C20 171.6(4)
C27A C15 C16 C20 -2.7(6)
C27B C15 C16 C20 -23.8(6)
C12 C11 C16 C15 12.9(5)
C10 C11 C16 C15 -168.9(3)
C12 C11 C16 C20 -161.2(4)
C10 C11 C16 C20 16.9(6)
C15 C14 C21 C26 110.7(4)
C13 C14 C21 C26 -69.7(5)
C15 C14 C21 C22 -70.0(5)
C13 C14 C21 C22 109.6(4)
C26 C21 C22 F1 179.6(3)
C14 C21 C22 F1 0.2(5)
C26 C21 C22 C23 -0.2(5)
C14 C21 C22 C23 -179.5(3)
F1 C22 C23 F2 -1.9(5)
C21 C22 C23 F2 177.8(3)
F1 C22 C23 C24 179.6(4)
C21 C22 C23 C24 -0.6(6)
F2 C23 C24 F3 1.4(6)
C22 C23 C24 F3 179.8(4)
F2 C23 C24 C25 -177.8(4)
C22 C23 C24 C25 0.6(7)
F3 C24 C25 F4 0.5(7)
C23 C24 C25 F4 179.7(5)
F3 C24 C25 C26 -179.0(4)
C23 C24 C25 C26 0.2(7)
C22 C21 C26 F5 -179.7(3)
C14 C21 C26 F5 -0.3(6)
C22 C21 C26 C25 1.0(6)
C14 C21 C26 C25 -179.7(4)
F4 C25 C26 F5 0.1(7)
C24 C25 C26 F5 179.6(4)
F4 C25 C26 C21 179.5(4)
C24 C25 C26 C21 -1.0(7)
C14 C15 C27A C28A 119.1(6)
C16 C15 C27A C28A -66.4(8)
C14 C15 C27A C32A -55.9(9)
C16 C15 C27A C32A 118.6(8)
C32A C27A C28A F6A 178.2(8)
C15 C27A C28A F6A 2.5(11)
C32A C27A C28A C29A 0.9(12)
C15 C27A C28A C29A -174.7(7)
F6A C28A C29A F7A 3.9(12)
C27A C28A C29A F7A -178.7(8)
F6A C28A C29A C30A -176.4(8)
C27A C28A C29A C30A 0.9(13)
F7A C29A C30A F8A 0.6(13)
C28A C29A C30A F8A -179.1(7)
F7A C29A C30A C31A 177.1(7)
C28A C29A C30A C31A -2.5(12)
C29A C30A C31A F9A -177.1(7)
F8A C30A C31A F9A -0.5(12)
C29A C30A C31A C32A 2.2(12)
F8A C30A C31A C32A 178.8(7)
F9A C31A C32A F10A -0.6(15)
C30A C31A C32A F10A -179.9(10)
F9A C31A C32A C27A 179.2(7)
C30A C31A C32A C27A -0.1(12)
C28A C27A C32A F10A 178.4(10)
C15 C27A C32A F10A -6.5(15)
C28A C27A C32A C31A -1.3(12)
C15 C27A C32A C31A 173.7(7)
C14 C15 C27B C32B -72.6(8)
C16 C15 C27B C32B 122.3(6)
C14 C15 C27B C28B 105.5(7)
C16 C15 C27B C28B -59.7(9)
C32B C27B C28B F6B -179.9(7)
C15 C27B C28B F6B 2.1(11)
C32B C27B C28B C29B 1.7(11)
C15 C27B C28B C29B -176.3(6)
F6B C28B C29B F7B 0.4(11)
C27B C28B C29B F7B 178.8(7)
F6B C28B C29B C30B -179.5(7)
C27B C28B C29B C30B -1.1(12)
F7B C29B C30B F8B -1.6(10)
C28B C29B C30B F8B 178.2(6)
F7B C29B C30B C31B 179.8(7)
C28B C29B C30B C31B -0.3(11)
F8B C30B C31B F9B 0.7(11)
C29B C30B C31B F9B 179.2(7)
F8B C30B C31B C32B -177.6(6)
C29B C30B C31B C32B 0.9(11)
C28B C27B C32B F10B 178.4(8)
C15 C27B C32B F10B -3.4(12)
C28B C27B C32B C31B -1.1(11)
C15 C27B C32B C31B 177.1(6)
F9B C31B C32B F10B 2.0(12)
C30B C31B C32B F10B -179.7(8)
F9B C31B C32B C27B -178.5(7)
C30B C31B C32B C27B -0.2(12)
